data_4126864
loop_
_publ_author_name
'Palluccio, Taryn D.'
'Cai, Xiaochen'
'Majumdar, Subhojit'
'Serafim, Leonardo F.'
'Tomson, Neil C.'
'Wieghardt, Karl'
'Cazin, Catherine S. J.'
'Nolan, Steven P.'
'Rybak-Akimova, Elena V'
'Fern\'andez-Gonz\'alez, Miguel Angel'
'Temprado, Manuel'
'Captain, Burjor'
'Hoff, Carl D.'

_publ_section_title
;
 Ligand-directed Reactivity in Dioxygen and Water Binding to
 cis-[Pd(NHC)2(\h2-O2)].
;
_journal_name_full 'Journal of the American Chemical Society'
_journal_paper_doi 10.1021/jacs.7b09905
_journal_year 2017
_chemical_formula_sum 'C54 H74 N4 O3 Pd'
_chemical_formula_weight 933.57
_chemical_name_systematic
; 
 ? 
;
_space_group_IT_number 14
_symmetry_cell_setting monoclinic
_symmetry_space_group_name_Hall '-P 2ybc'
_symmetry_space_group_name_H-M 'P 1 21/c 1'
_atom_sites_solution_hydrogens geom
_atom_sites_solution_primary direct
_atom_sites_solution_secondary difmap
_audit_creation_method SHELXL-97
_cell_angle_alpha 90.00
_cell_angle_beta 95.2740(10)
_cell_angle_gamma 90.00
_cell_formula_units_Z 4
_cell_length_a 20.8909(9)
_cell_length_b 12.5657(5)
_cell_length_c 20.1842(9)
_cell_measurement_reflns_used 9890
_cell_measurement_temperature 296(2)
_cell_measurement_theta_max 24.98
_cell_measurement_theta_min 2.54
_cell_volume 5276.1(4)
_computing_cell_refinement 'SAINT+  V7.46A (Bruker, 2007)'
_computing_data_collection 'APEX2 v2.2-0 (Bruker, 2007)'
_computing_data_reduction 'SAINT+  V7.46A (Bruker, 2007)'
_computing_molecular_graphics 'XSHELL v4.02 (Bruker, 2000)'
_computing_publication_material 'XCIF v6.12 (Bruker, 2001)'
_computing_structure_refinement 'SHELXL-97 (Sheldrick, 2008)'
_computing_structure_solution 'SHELXS-97 (Sheldrick, 2008)'
_diffrn_ambient_temperature 296(2)
_diffrn_measured_fraction_theta_full 1.000
_diffrn_measured_fraction_theta_max 1.000
_diffrn_measurement_device_type 'Bruker SMART APEX2 CCD diffractometer'
_diffrn_measurement_method 'omega scans'
_diffrn_radiation_monochromator graphite
_diffrn_radiation_source 'fine-focus sealed tube'
_diffrn_radiation_type MoK\a
_diffrn_radiation_wavelength 0.71073
_diffrn_reflns_av_R_equivalents 0.0281
_diffrn_reflns_av_sigmaI/netI 0.0226
_diffrn_reflns_limit_h_max 25
_diffrn_reflns_limit_h_min -25
_diffrn_reflns_limit_k_max 15
_diffrn_reflns_limit_k_min -15
_diffrn_reflns_limit_l_max 24
_diffrn_reflns_limit_l_min -24
_diffrn_reflns_number 45241
_diffrn_reflns_theta_full 26.00
_diffrn_reflns_theta_max 26.00
_diffrn_reflns_theta_min 1.89
_exptl_absorpt_coefficient_mu 0.394
_exptl_absorpt_correction_T_max 0.7461
_exptl_absorpt_correction_T_min 0.6600
_exptl_absorpt_correction_type multi-scan
_exptl_absorpt_process_details '(SADABS 2007/4 Bruker)'
_exptl_crystal_colour Yellow
_exptl_crystal_density_diffrn 1.175
_exptl_crystal_density_method 'not measured'
_exptl_crystal_description Plate
_exptl_crystal_F_000 1984
_exptl_crystal_size_max 0.38
_exptl_crystal_size_mid 0.22
_exptl_crystal_size_min 0.02
_refine_diff_density_max 0.894
_refine_diff_density_min -0.708
_refine_diff_density_rms 0.074
_refine_ls_extinction_method none
_refine_ls_goodness_of_fit_ref 1.075
_refine_ls_hydrogen_treatment constr
_refine_ls_matrix_type full
_refine_ls_number_parameters 577
_refine_ls_number_reflns 10381
_refine_ls_number_restraints 0
_refine_ls_restrained_S_all 1.075
_refine_ls_R_factor_all 0.0604
_refine_ls_R_factor_gt 0.0482
_refine_ls_shift/su_max 0.002
_refine_ls_shift/su_mean 0.000
_refine_ls_structure_factor_coef Fsqd
_refine_ls_weighting_details 'calc w=1/[\s^2^(Fo^2^)+(0.0769P)^2^+3.1334P] where P=(Fo^2^+2Fc^2^)/3'
_refine_ls_weighting_scheme calc
_refine_ls_wR_factor_gt 0.1324
_refine_ls_wR_factor_ref 0.1433
_reflns_number_gt 8430
_reflns_number_total 10381
_reflns_threshold_expression >2sigma(I)
_cod_data_source_file ja7b09905_si_002.cif
_cod_data_source_block p21c
_cod_depositor_comments
;
The following automatic conversions were performed:

'_symmetry_cell_setting' value 'Monoclinic' changed to 'monoclinic'
according to
/home/data/users/saulius/crontab/automatic-downloads/rss-feeds/ACS/lib/dictionaries/cif_core.dic
dictionary named 'cif_core.dic' version 2.4.2 from 2011-04-26.

'_exptl_absorpt_correction_type' value 'Multi-scan' changed to
'multi-scan' according to
/home/data/users/saulius/crontab/automatic-downloads/rss-feeds/ACS/lib/dictionaries/cif_core.dic
dictionary named 'cif_core.dic' version 2.4.2 from 2011-04-26.

Automatic conversion script
Id: cif_fix_values 4973 2017-02-22 13:04:09Z antanas 
;
_cod_original_sg_symbol_H-M P2(1)/c
_cod_database_code 4126864

loop_
_symmetry_equiv_pos_as_xyz
'x, y, z'
'-x, y+1/2, -z+1/2'
'-x, -y, -z'
'x, -y-1/2, z-1/2'

loop_
_atom_site_label
_atom_site_type_symbol
_atom_site_fract_x
_atom_site_fract_y
_atom_site_fract_z
_atom_site_U_iso_or_equiv
_atom_site_adp_type
_atom_site_occupancy
_atom_site_symmetry_multiplicity
_atom_site_calc_flag
_atom_site_refinement_flags
Pd1 Pd 0.744252(11) 0.47970(2) 0.208099(11) 0.04816(10) Uani 1 1 d .
O1 O 0.75661(15) 0.4783(3) 0.30803(15) 0.0841(9) Uani 1 1 d .
O2 O 0.72864(18) 0.4849(3) 0.10848(15) 0.0979(10) Uani 1 1 d .
H2 H 0.7466 0.5372 0.0945 0.147 Uiso 1 1 calc R
O3 O 0.7832(3) 0.3768(5) 0.3336(2) 0.1669(19) Uani 1 1 d .
H3 H 0.7753 0.3302 0.3057 0.250 Uiso 1 1 calc R
N1 N 0.60309(12) 0.4381(2) 0.23738(13) 0.0527(6) Uani 1 1 d .
N2 N 0.61182(13) 0.5872(2) 0.18870(13) 0.0558(6) Uani 1 1 d .
N3 N 0.87110(14) 0.3727(3) 0.17586(17) 0.0699(8) Uani 1 1 d .
N4 N 0.89078(15) 0.5188(2) 0.22722(18) 0.0699(8) Uani 1 1 d .
C1 C 0.64754(15) 0.5023(2) 0.21287(15) 0.0477(7) Uani 1 1 d .
C2 C 0.54215(18) 0.4817(3) 0.2286(2) 0.0705(10) Uani 1 1 d .
H2A H 0.5045 0.4515 0.2412 0.085 Uiso 1 1 calc R
C3 C 0.54764(17) 0.5758(3) 0.1984(2) 0.0689(9) Uani 1 1 d .
H3A H 0.5148 0.6239 0.1864 0.083 Uiso 1 1 calc R
C4 C 0.61407(15) 0.3366(3) 0.27025(18) 0.0583(8) Uani 1 1 d .
C5 C 0.62150(19) 0.3351(3) 0.3394(2) 0.0744(10) Uani 1 1 d .
C6 C 0.6297(2) 0.2351(4) 0.3700(3) 0.0922(14) Uani 1 1 d .
H6 H 0.6358 0.2308 0.4161 0.111 Uiso 1 1 calc R
C7 C 0.6289(2) 0.1448(4) 0.3335(3) 0.0978(16) Uani 1 1 d .
H7 H 0.6345 0.0794 0.3548 0.117 Uiso 1 1 calc R
C8 C 0.6198(2) 0.1487(3) 0.2657(3) 0.0863(13) Uani 1 1 d .
H8 H 0.6189 0.0855 0.2418 0.104 Uiso 1 1 calc R
C9 C 0.61172(17) 0.2453(3) 0.2311(2) 0.0679(9) Uani 1 1 d .
C10 C 0.6176(3) 0.4347(5) 0.3816(2) 0.1003(15) Uani 1 1 d .
H10 H 0.6180 0.4966 0.3521 0.120 Uiso 1 1 calc R
C11 C 0.6739(4) 0.4465(7) 0.4364(3) 0.147(3) Uani 1 1 d .
H11A H 0.6691 0.3956 0.4711 0.221 Uiso 1 1 calc R
H11B H 0.6738 0.5171 0.4546 0.221 Uiso 1 1 calc R
H11C H 0.7138 0.4342 0.4176 0.221 Uiso 1 1 calc R
C12 C 0.5544(3) 0.4352(7) 0.4131(3) 0.148(3) Uani 1 1 d .
H12A H 0.5193 0.4349 0.3788 0.223 Uiso 1 1 calc R
H12B H 0.5519 0.4979 0.4399 0.223 Uiso 1 1 calc R
H12C H 0.5519 0.3732 0.4405 0.223 Uiso 1 1 calc R
C13 C 0.5998(2) 0.2482(3) 0.1563(2) 0.0853(12) Uani 1 1 d .
H13 H 0.5852 0.3202 0.1438 0.102 Uiso 1 1 calc R
C14 C 0.5475(3) 0.1707(7) 0.1284(4) 0.173(3) Uani 1 1 d .
H14A H 0.5599 0.0992 0.1406 0.259 Uiso 1 1 calc R
H14B H 0.5420 0.1767 0.0808 0.259 Uiso 1 1 calc R
H14C H 0.5077 0.1875 0.1464 0.259 Uiso 1 1 calc R
C15 C 0.6588(4) 0.2261(9) 0.1213(4) 0.210(5) Uani 1 1 d .
H15A H 0.6886 0.2839 0.1289 0.314 Uiso 1 1 calc R
H15B H 0.6469 0.2188 0.0744 0.314 Uiso 1 1 calc R
H15C H 0.6785 0.1614 0.1383 0.314 Uiso 1 1 calc R
C16 C 0.63480(19) 0.6852(3) 0.1622(2) 0.0707(10) Uani 1 1 d .
C17 C 0.6602(2) 0.7620(3) 0.2061(3) 0.0855(12) Uani 1 1 d .
C18 C 0.6765(3) 0.8608(4) 0.1785(4) 0.125(2) Uani 1 1 d .
H18 H 0.6942 0.9147 0.2060 0.150 Uiso 1 1 calc R
C19 C 0.6663(4) 0.8770(6) 0.1119(5) 0.158(4) Uani 1 1 d .
H19 H 0.6764 0.9429 0.0947 0.189 Uiso 1 1 calc R
C20 C 0.6419(4) 0.8010(6) 0.0699(4) 0.147(3) Uani 1 1 d .
H20 H 0.6359 0.8153 0.0245 0.176 Uiso 1 1 calc R
C21 C 0.6256(3) 0.7012(4) 0.0932(3) 0.1029(17) Uani 1 1 d .
C22 C 0.6660(2) 0.7434(4) 0.2793(3) 0.1001(15) Uani 1 1 d .
H22 H 0.6627 0.6663 0.2851 0.120 Uiso 1 1 calc R
C23 C 0.6097(4) 0.7915(8) 0.3115(4) 0.201(5) Uani 1 1 d .
H23A H 0.6205 0.8624 0.3263 0.301 Uiso 1 1 calc R
H23B H 0.6004 0.7487 0.3488 0.301 Uiso 1 1 calc R
H23C H 0.5727 0.7937 0.2796 0.301 Uiso 1 1 calc R
C24 C 0.7278(3) 0.7756(9) 0.3173(4) 0.203(4) Uani 1 1 d .
H24A H 0.7611 0.7266 0.3081 0.304 Uiso 1 1 calc R
H24B H 0.7227 0.7750 0.3641 0.304 Uiso 1 1 calc R
H24C H 0.7393 0.8460 0.3041 0.304 Uiso 1 1 calc R
C25 C 0.5945(4) 0.6170(6) 0.0460(3) 0.136(2) Uani 1 1 d .
H25 H 0.5910 0.5502 0.0704 0.164 Uiso 1 1 calc R
C26 C 0.5287(5) 0.6519(8) 0.0192(4) 0.227(5) Uani 1 1 d .
H26A H 0.5252 0.7278 0.0234 0.340 Uiso 1 1 calc R
H26B H 0.4972 0.6181 0.0438 0.340 Uiso 1 1 calc R
H26C H 0.5214 0.6324 -0.0269 0.340 Uiso 1 1 calc R
C27 C 0.6401(6) 0.5990(9) -0.0120(3) 0.246(6) Uani 1 1 d .
H27A H 0.6155 0.5702 -0.0504 0.369 Uiso 1 1 calc R
H27B H 0.6738 0.5503 0.0028 0.369 Uiso 1 1 calc R
H27C H 0.6585 0.6658 -0.0235 0.369 Uiso 1 1 calc R
C31 C 0.84069(16) 0.4564(3) 0.20213(17) 0.0594(8) Uani 1 1 d .
C32 C 0.93700(19) 0.3832(4) 0.1849(3) 0.0924(14) Uani 1 1 d .
H32 H 0.9672 0.3350 0.1719 0.111 Uiso 1 1 calc R
C33 C 0.9489(2) 0.4740(4) 0.2153(3) 0.0948(16) Uani 1 1 d .
H33 H 0.9894 0.5031 0.2268 0.114 Uiso 1 1 calc R
C34 C 0.84308(18) 0.2792(3) 0.1421(2) 0.0737(10) Uani 1 1 d .
C35 C 0.83161(19) 0.1902(4) 0.1792(2) 0.0808(11) Uani 1 1 d .
C36 C 0.8123(2) 0.0963(4) 0.1428(3) 0.1069(16) Uani 1 1 d .
H36 H 0.8043 0.0341 0.1656 0.128 Uiso 1 1 calc R
C37 C 0.8054(3) 0.0969(7) 0.0755(4) 0.134(2) Uani 1 1 d .
H37 H 0.7925 0.0350 0.0528 0.160 Uiso 1 1 calc R
C38 C 0.8167(3) 0.1849(6) 0.0406(3) 0.128(2) Uani 1 1 d .
H38 H 0.8113 0.1831 -0.0056 0.154 Uiso 1 1 calc R
C39 C 0.8363(3) 0.2782(5) 0.0728(2) 0.1020(16) Uani 1 1 d .
C40 C 0.8414(2) 0.1907(4) 0.2530(3) 0.1003(15) Uani 1 1 d .
H40 H 0.8377 0.2642 0.2684 0.120 Uiso 1 1 calc R
C41 C 0.7904(3) 0.1238(8) 0.2828(3) 0.165(3) Uani 1 1 d .
H41A H 0.7485 0.1468 0.2650 0.248 Uiso 1 1 calc R
H41B H 0.7944 0.1323 0.3303 0.248 Uiso 1 1 calc R
H41C H 0.7962 0.0503 0.2719 0.248 Uiso 1 1 calc R
C42 C 0.9072(3) 0.1484(6) 0.2787(4) 0.158(3) Uani 1 1 d .
H42A H 0.9056 0.0722 0.2814 0.238 Uiso 1 1 calc R
H42B H 0.9192 0.1773 0.3221 0.238 Uiso 1 1 calc R
H42C H 0.9382 0.1690 0.2489 0.238 Uiso 1 1 calc R
C43 C 0.8513(4) 0.3747(6) 0.0319(3) 0.143(3) Uani 1 1 d .
H43 H 0.8554 0.4362 0.0619 0.171 Uiso 1 1 calc R
C44 C 0.7985(5) 0.3997(9) -0.0235(3) 0.219(5) Uani 1 1 d .
H44A H 0.7980 0.3457 -0.0572 0.329 Uiso 1 1 calc R
H44B H 0.8069 0.4677 -0.0427 0.329 Uiso 1 1 calc R
H44C H 0.7576 0.4015 -0.0054 0.329 Uiso 1 1 calc R
C45 C 0.9178(5) 0.3576(8) 0.0031(4) 0.227(5) Uani 1 1 d .
H45A H 0.9508 0.3488 0.0391 0.341 Uiso 1 1 calc R
H45B H 0.9276 0.4184 -0.0229 0.341 Uiso 1 1 calc R
H45C H 0.9159 0.2952 -0.0244 0.341 Uiso 1 1 calc R
C46 C 0.88815(17) 0.6255(3) 0.2547(2) 0.0706(10) Uani 1 1 d .
C47 C 0.8817(2) 0.7099(4) 0.2092(3) 0.0862(12) Uani 1 1 d .
C48 C 0.8854(2) 0.8128(4) 0.2378(4) 0.1069(18) Uani 1 1 d .
H48 H 0.8808 0.8721 0.2102 0.128 Uiso 1 1 calc R
C49 C 0.8954(3) 0.8268(4) 0.3044(4) 0.1097(18) Uani 1 1 d .
H49 H 0.8977 0.8956 0.3215 0.132 Uiso 1 1 calc R
C50 C 0.9023(2) 0.7430(4) 0.3467(3) 0.0973(14) Uani 1 1 d .
H50 H 0.9091 0.7551 0.3923 0.117 Uiso 1 1 calc R
C51 C 0.8993(2) 0.6391(3) 0.3227(2) 0.0807(11) Uani 1 1 d .
C52 C 0.8736(3) 0.6925(5) 0.1352(3) 0.1097(17) Uani 1 1 d .
H52 H 0.8655 0.6164 0.1278 0.132 Uiso 1 1 calc R
C53 C 0.8170(4) 0.7524(8) 0.0997(4) 0.174(3) Uani 1 1 d .
H53A H 0.7784 0.7348 0.1197 0.261 Uiso 1 1 calc R
H53B H 0.8123 0.7327 0.0536 0.261 Uiso 1 1 calc R
H53C H 0.8246 0.8276 0.1035 0.261 Uiso 1 1 calc R
C54 C 0.9349(4) 0.7198(9) 0.1039(4) 0.210(5) Uani 1 1 d .
H54A H 0.9501 0.7883 0.1194 0.316 Uiso 1 1 calc R
H54B H 0.9263 0.7213 0.0563 0.316 Uiso 1 1 calc R
H54C H 0.9670 0.6670 0.1162 0.316 Uiso 1 1 calc R
C55 C 0.9116(3) 0.5481(5) 0.3703(3) 0.1055(16) Uani 1 1 d .
H55 H 0.9004 0.4817 0.3466 0.127 Uiso 1 1 calc R
C56 C 0.8714(4) 0.5560(7) 0.4302(3) 0.159(3) Uani 1 1 d .
H56A H 0.8862 0.6152 0.4575 0.239 Uiso 1 1 calc R
H56B H 0.8760 0.4916 0.4557 0.239 Uiso 1 1 calc R
H56C H 0.8270 0.5663 0.4146 0.239 Uiso 1 1 calc R
C57 C 0.9830(4) 0.5436(7) 0.3960(4) 0.172(3) Uani 1 1 d .
H57A H 1.0084 0.5334 0.3592 0.258 Uiso 1 1 calc R
H57B H 0.9901 0.4856 0.4267 0.258 Uiso 1 1 calc R
H57C H 0.9952 0.6092 0.4181 0.258 Uiso 1 1 calc R

loop_
_atom_site_aniso_label
_atom_site_aniso_U_11
_atom_site_aniso_U_22
_atom_site_aniso_U_33
_atom_site_aniso_U_23
_atom_site_aniso_U_13
_atom_site_aniso_U_12
Pd1 0.04976(15) 0.04554(15) 0.04980(15) 0.00115(10) 0.00789(10) 0.00129(10)
O1 0.090(2) 0.096(2) 0.0665(16) 0.0063(15) 0.0068(14) 0.0211(16)
O2 0.102(2) 0.130(3) 0.0639(18) 0.0116(16) 0.0198(16) 0.0082(19)
O3 0.183(5) 0.181(5) 0.137(4) 0.010(4) 0.018(3) 0.036(4)
N1 0.0487(14) 0.0477(14) 0.0621(15) 0.0072(12) 0.0071(11) 0.0017(11)
N2 0.0604(16) 0.0452(15) 0.0617(16) 0.0091(12) 0.0053(12) 0.0073(12)
N3 0.0556(16) 0.071(2) 0.086(2) -0.0092(16) 0.0191(15) 0.0040(14)
N4 0.0535(16) 0.0639(18) 0.093(2) 0.0031(16) 0.0093(15) -0.0013(14)
C1 0.0552(17) 0.0428(16) 0.0451(15) 0.0012(12) 0.0052(13) 0.0040(12)
C2 0.0482(18) 0.066(2) 0.098(3) 0.011(2) 0.0078(18) 0.0040(16)
C3 0.0548(19) 0.062(2) 0.089(3) 0.0079(19) 0.0004(17) 0.0119(16)
C4 0.0507(17) 0.0501(18) 0.075(2) 0.0138(16) 0.0094(15) -0.0001(14)
C5 0.075(2) 0.075(3) 0.073(2) 0.023(2) 0.0100(19) 0.0008(19)
C6 0.090(3) 0.099(4) 0.090(3) 0.041(3) 0.015(2) 0.006(3)
C7 0.087(3) 0.078(3) 0.131(4) 0.049(3) 0.023(3) 0.006(2)
C8 0.074(3) 0.056(2) 0.130(4) 0.014(2) 0.016(3) 0.0039(19)
C9 0.0551(19) 0.055(2) 0.095(3) 0.0102(19) 0.0120(18) 0.0028(15)
C10 0.134(4) 0.099(4) 0.067(3) 0.012(3) 0.008(3) -0.001(3)
C11 0.166(6) 0.192(7) 0.082(4) -0.017(4) 0.002(4) -0.023(6)
C12 0.163(6) 0.155(6) 0.134(5) 0.002(5) 0.051(5) 0.044(5)
C13 0.107(3) 0.058(2) 0.091(3) -0.012(2) 0.012(2) 0.004(2)
C14 0.133(6) 0.232(10) 0.145(6) 0.007(6) -0.035(5) -0.056(6)
C15 0.132(6) 0.371(15) 0.129(6) -0.100(8) 0.034(5) -0.020(8)
C16 0.079(2) 0.050(2) 0.087(3) 0.0175(19) 0.021(2) 0.0159(17)
C17 0.079(3) 0.054(2) 0.128(4) -0.001(2) 0.027(3) 0.0053(19)
C18 0.112(4) 0.058(3) 0.212(7) 0.010(4) 0.047(5) -0.002(3)
C19 0.155(7) 0.087(5) 0.238(10) 0.084(6) 0.058(7) 0.024(4)
C20 0.173(7) 0.123(6) 0.150(6) 0.083(5) 0.043(5) 0.036(5)
C21 0.126(4) 0.088(3) 0.097(3) 0.049(3) 0.022(3) 0.037(3)
C22 0.094(3) 0.081(3) 0.126(4) -0.038(3) 0.013(3) -0.009(3)
C23 0.118(5) 0.312(13) 0.174(7) -0.107(8) 0.031(5) 0.011(7)
C24 0.084(4) 0.311(13) 0.210(9) -0.035(9) -0.006(5) -0.031(6)
C25 0.194(7) 0.136(5) 0.075(3) 0.015(3) -0.008(4) 0.052(5)
C26 0.248(10) 0.201(10) 0.203(9) -0.030(7) -0.127(8) 0.071(8)
C27 0.387(15) 0.280(13) 0.077(4) 0.018(6) 0.052(6) 0.128(12)
C31 0.0524(18) 0.068(2) 0.0586(19) 0.0034(16) 0.0111(15) -0.0005(15)
C32 0.056(2) 0.082(3) 0.143(4) -0.015(3) 0.028(2) 0.004(2)
C33 0.050(2) 0.082(3) 0.153(5) -0.005(3) 0.017(2) -0.001(2)
C34 0.065(2) 0.075(3) 0.084(3) -0.014(2) 0.0187(19) 0.0089(19)
C35 0.062(2) 0.074(3) 0.106(3) -0.004(2) 0.009(2) 0.0121(19)
C36 0.091(3) 0.072(3) 0.158(5) -0.008(3) 0.016(3) 0.007(2)
C37 0.133(5) 0.125(6) 0.142(6) -0.052(5) 0.008(4) 0.010(4)
C38 0.139(5) 0.141(6) 0.105(4) -0.048(4) 0.016(4) 0.016(5)
C39 0.109(4) 0.117(4) 0.083(3) -0.022(3) 0.025(3) 0.015(3)
C40 0.093(3) 0.097(4) 0.110(4) 0.025(3) 0.008(3) 0.020(3)
C41 0.119(5) 0.245(10) 0.133(5) 0.061(6) 0.008(4) -0.007(6)
C42 0.097(4) 0.161(7) 0.208(8) 0.055(6) -0.034(4) 0.002(4)
C43 0.187(7) 0.156(6) 0.093(4) 0.007(4) 0.055(4) 0.018(5)
C44 0.309(12) 0.263(13) 0.087(5) 0.032(6) 0.028(6) 0.108(10)
C45 0.242(10) 0.262(12) 0.199(9) 0.071(8) 0.132(8) 0.032(9)
C46 0.0537(19) 0.060(2) 0.098(3) 0.003(2) 0.0066(18) -0.0077(16)
C47 0.068(2) 0.074(3) 0.118(4) 0.018(3) 0.012(2) 0.001(2)
C48 0.087(3) 0.066(3) 0.167(6) 0.028(3) 0.011(3) -0.002(2)
C49 0.089(3) 0.070(3) 0.166(6) -0.015(4) -0.006(4) -0.015(2)
C50 0.087(3) 0.082(3) 0.122(4) -0.020(3) 0.000(3) -0.022(2)
C51 0.072(2) 0.070(3) 0.099(3) -0.004(2) 0.001(2) -0.014(2)
C52 0.111(4) 0.106(4) 0.114(4) 0.041(3) 0.021(3) 0.018(3)
C53 0.143(6) 0.228(10) 0.148(6) 0.032(6) -0.004(5) 0.047(6)
C54 0.128(6) 0.356(15) 0.155(7) 0.036(8) 0.053(5) 0.001(7)
C55 0.129(4) 0.093(4) 0.093(3) 0.005(3) 0.002(3) -0.020(3)
C56 0.223(9) 0.161(7) 0.095(4) -0.002(4) 0.025(5) -0.056(6)
C57 0.150(7) 0.178(8) 0.177(8) 0.048(6) -0.041(6) 0.018(6)

loop_
_atom_type_symbol
_atom_type_description
_atom_type_scat_dispersion_real
_atom_type_scat_dispersion_imag
_atom_type_scat_source
C C 0.0033 0.0016 'International Tables Vol C Tables 4.2.6.8 and 6.1.1.4'
H H 0.0000 0.0000 'International Tables Vol C Tables 4.2.6.8 and 6.1.1.4'
N N 0.0061 0.0033 'International Tables Vol C Tables 4.2.6.8 and 6.1.1.4'
O O 0.0106 0.0060 'International Tables Vol C Tables 4.2.6.8 and 6.1.1.4'
Pd Pd -0.9988 1.0072 'International Tables Vol C Tables 4.2.6.8 and 6.1.1.4'

loop_
_geom_angle_atom_site_label_1
_geom_angle_atom_site_label_2
_geom_angle_atom_site_label_3
_geom_angle
O2 Pd1 O1 177.62(13)
O2 Pd1 C31 90.91(15)
O1 Pd1 C31 91.23(13)
O2 Pd1 C1 88.43(14)
O1 Pd1 C1 89.45(12)
C31 Pd1 C1 179.28(13)
O3 O1 Pd1 111.8(3)
C1 N1 C2 111.7(3)
C1 N1 C4 127.3(3)
C2 N1 C4 120.9(3)
C1 N2 C3 111.9(3)
C1 N2 C16 127.6(3)
C3 N2 C16 120.2(3)
C31 N3 C32 111.7(3)
C31 N3 C34 128.7(3)
C32 N3 C34 119.6(3)
C31 N4 C33 111.0(3)
C31 N4 C46 128.0(3)
C33 N4 C46 120.5(3)
N1 C1 N2 103.0(3)
N1 C1 Pd1 130.1(2)
N2 C1 Pd1 126.8(2)
C3 C2 N1 107.0(3)
C2 C3 N2 106.4(3)
C5 C4 C9 123.7(3)
C5 C4 N1 118.0(3)
C9 C4 N1 118.1(3)
C4 C5 C6 116.8(4)
C4 C5 C10 123.0(4)
C6 C5 C10 120.1(4)
C7 C6 C5 121.1(5)
C6 C7 C8 120.7(4)
C7 C8 C9 122.0(5)
C4 C9 C8 115.7(4)
C4 C9 C13 122.9(3)
C8 C9 C13 121.4(4)
C12 C10 C5 109.4(5)
C12 C10 C11 109.5(5)
C5 C10 C11 113.8(5)
C15 C13 C9 113.5(5)
C15 C13 C14 107.3(6)
C9 C13 C14 113.5(4)
C17 C16 C21 123.1(4)
C17 C16 N2 118.6(4)
C21 C16 N2 118.1(4)
C16 C17 C18 116.9(5)
C16 C17 C22 121.2(4)
C18 C17 C22 121.8(5)
C19 C18 C17 120.0(7)
C20 C19 C18 122.2(6)
C19 C20 C21 121.1(7)
C20 C21 C16 116.7(6)
C20 C21 C25 121.1(6)
C16 C21 C25 122.1(4)
C17 C22 C24 117.1(5)
C17 C22 C23 111.4(5)
C24 C22 C23 109.8(6)
C26 C25 C21 110.2(6)
C26 C25 C27 111.6(6)
C21 C25 C27 107.9(7)
N3 C31 N4 102.6(3)
N3 C31 Pd1 129.0(3)
N4 C31 Pd1 128.3(3)
C33 C32 N3 106.9(4)
C32 C33 N4 107.7(4)
C35 C34 C39 122.1(4)
C35 C34 N3 118.9(4)
C39 C34 N3 118.6(4)
C34 C35 C36 116.5(5)
C34 C35 C40 121.8(4)
C36 C35 C40 121.7(5)
C37 C36 C35 120.7(6)
C38 C37 C36 121.6(7)
C37 C38 C39 120.6(6)
C38 C39 C34 118.6(6)
C38 C39 C43 119.2(6)
C34 C39 C43 122.2(5)
C35 C40 C42 112.3(5)
C35 C40 C41 110.9(5)
C42 C40 C41 108.3(5)
C39 C43 C44 113.0(7)
C39 C43 C45 109.1(6)
C44 C43 C45 111.2(6)
C51 C46 C47 123.7(4)
C51 C46 N4 119.0(4)
C47 C46 N4 116.9(4)
C46 C47 C48 115.2(5)
C46 C47 C52 122.4(4)
C48 C47 C52 122.3(5)
C49 C48 C47 121.4(5)
C48 C49 C50 121.5(5)
C49 C50 C51 120.7(5)
C46 C51 C50 117.3(4)
C46 C51 C55 123.1(4)
C50 C51 C55 119.5(5)
C47 C52 C54 110.9(5)
C47 C52 C53 114.0(5)
C54 C52 C53 109.9(6)
C51 C55 C57 110.4(5)
C51 C55 C56 112.4(6)
C57 C55 C56 108.8(6)

loop_
_geom_bond_atom_site_label_1
_geom_bond_atom_site_label_2
_geom_bond_distance
Pd1 O2 2.008(3)
Pd1 O1 2.010(3)
Pd1 C31 2.050(3)
Pd1 C1 2.051(3)
O1 O3 1.465(6)
N1 C1 1.357(4)
N1 C2 1.383(4)
N1 C4 1.446(4)
N2 C1 1.367(4)
N2 C3 1.380(4)
N2 C16 1.442(4)
N3 C31 1.362(5)
N3 C32 1.378(5)
N3 C34 1.453(5)
N4 C31 1.367(5)
N4 C33 1.380(5)
N4 C46 1.454(5)
C2 C3 1.340(5)
C4 C5 1.390(5)
C4 C9 1.391(5)
C5 C6 1.405(6)
C5 C10 1.521(7)
C6 C7 1.351(7)
C7 C8 1.364(7)
C8 C9 1.402(6)
C9 C13 1.508(6)
C10 C12 1.517(8)
C10 C11 1.547(8)
C13 C15 1.502(8)
C13 C14 1.531(8)
C16 C17 1.382(6)
C16 C21 1.404(6)
C17 C18 1.416(7)
C17 C22 1.489(7)
C18 C19 1.358(10)
C19 C20 1.346(11)
C20 C21 1.392(8)
C21 C25 1.528(9)
C22 C24 1.495(8)
C22 C23 1.521(8)
C25 C26 1.496(10)
C25 C27 1.592(10)
C32 C33 1.309(6)
C34 C35 1.380(6)
C34 C39 1.393(6)
C35 C36 1.429(7)
C35 C40 1.483(7)
C36 C37 1.354(8)
C37 C38 1.343(9)
C38 C39 1.384(8)
C39 C43 1.516(9)
C40 C42 1.519(7)
C40 C41 1.524(8)
C43 C44 1.529(10)
C43 C45 1.570(10)
C46 C51 1.381(6)
C46 C47 1.401(6)
C47 C48 1.415(7)
C47 C52 1.505(7)
C48 C49 1.352(8)
C49 C50 1.355(8)
C50 C51 1.393(6)
C51 C55 1.500(7)
C52 C54 1.519(8)
C52 C53 1.523(8)
C55 C57 1.535(9)
C55 C56 1.536(8)
